data_7014697
loop_
_publ_author_name
'Li, Yanbo'
'Chen, Xiaofeng'
'Song, Yin'
'Fang, Ling'
'Zou, Gang'

_publ_section_title
;
 Well-defined N-heterocyclic carbene silver halides of
 1-cyclohexyl-3-arylmethylimidazolylidenes: synthesis, structure and
 catalysis in A(3)-reaction of aldehydes, amines and alkynes.
;
_journal_issue 9
_journal_name_full 'Dalton transactions (Cambridge, England : 2003)'
_journal_page_first 2046
_journal_page_last 2052
_journal_paper_doi 10.1039/c0dt01074j
_journal_volume 40
_journal_year 2011
_chemical_formula_sum 'C20 H22 Ag Br N2'
_chemical_formula_weight 478.18
_chemical_name_systematic
;
?
;
_space_group_IT_number 2
_symmetry_cell_setting triclinic
_symmetry_space_group_name_Hall '-P 1'
_symmetry_space_group_name_H-M 'P -1'
_atom_sites_solution_hydrogens geom
_atom_sites_solution_primary direct
_atom_sites_solution_secondary difmap
_audit_creation_method SHELXL-97
_cell_angle_alpha 78.320(2)
_cell_angle_beta 68.860(2)
_cell_angle_gamma 84.966(2)
_cell_formula_units_Z 2
_cell_length_a 9.5958(14)
_cell_length_b 10.0014(14)
_cell_length_c 10.5225(15)
_cell_measurement_reflns_used 2829
_cell_measurement_temperature 293(2)
_cell_measurement_theta_max 55.638
_cell_measurement_theta_min 5.004
_cell_volume 922.3(2)
_computing_cell_refinement 'Bruker SMART'
_computing_data_collection 'Bruker SMART'
_computing_data_reduction 'Bruker SHELXTL'
_computing_molecular_graphics 'Bruker SHELXTL'
_computing_publication_material 'Bruker SHELXTL'
_computing_structure_refinement 'SHELXL-97 (Sheldrick, 1997)'
_computing_structure_solution 'SHELXS-97 (Sheldrick, 1990)'
_diffrn_ambient_temperature 293(2)
_diffrn_measured_fraction_theta_full 0.980
_diffrn_measured_fraction_theta_max 0.980
_diffrn_measurement_device_type 'CCD area detector'
_diffrn_measurement_method 'phi and omega scans'
_diffrn_radiation_monochromator graphite
_diffrn_radiation_source 'fine-focus sealed tube'
_diffrn_radiation_type MoK\a
_diffrn_radiation_wavelength 0.71073
_diffrn_reflns_av_R_equivalents 0.1014
_diffrn_reflns_av_sigmaI/netI 0.0728
_diffrn_reflns_limit_h_max 11
_diffrn_reflns_limit_h_min -11
_diffrn_reflns_limit_k_max 12
_diffrn_reflns_limit_k_min -12
_diffrn_reflns_limit_l_max 9
_diffrn_reflns_limit_l_min -12
_diffrn_reflns_number 5043
_diffrn_reflns_theta_full 25.99
_diffrn_reflns_theta_max 25.99
_diffrn_reflns_theta_min 2.08
_exptl_absorpt_coefficient_mu 3.262
_exptl_absorpt_correction_T_max 1.0000
_exptl_absorpt_correction_T_min 0.3963
_exptl_absorpt_correction_type empirical
_exptl_absorpt_process_details sadabs
_exptl_crystal_density_diffrn 1.722
_exptl_crystal_density_method 'not measured'
_exptl_crystal_description prismatic
_exptl_crystal_F_000 476
_exptl_crystal_size_max 0.369
_exptl_crystal_size_mid 0.307
_exptl_crystal_size_min 0.231
_refine_diff_density_max 1.492
_refine_diff_density_min -1.421
_refine_diff_density_rms 0.166
_refine_ls_extinction_coef 0.0071(19)
_refine_ls_extinction_expression Fc^*^=kFc[1+0.001xFc^2^\l^3^/sin(2\q)]^-1/4^
_refine_ls_extinction_method SHELXL
_refine_ls_goodness_of_fit_ref 1.023
_refine_ls_hydrogen_treatment constr
_refine_ls_matrix_type full
_refine_ls_number_parameters 218
_refine_ls_number_reflns 3548
_refine_ls_number_restraints 0
_refine_ls_restrained_S_all 1.023
_refine_ls_R_factor_all 0.0599
_refine_ls_R_factor_gt 0.0539
_refine_ls_shift/su_max 0.000
_refine_ls_shift/su_mean 0.000
_refine_ls_structure_factor_coef Fsqd
_refine_ls_weighting_details 'calc w=1/[\s^2^(Fo^2^)+(0.0925P)^2^+0.0000P] where P=(Fo^2^+2Fc^2^)/3'
_refine_ls_weighting_scheme calc
_refine_ls_wR_factor_gt 0.1375
_refine_ls_wR_factor_ref 0.1412
_reflns_number_gt 3023
_reflns_number_total 3548
_reflns_threshold_expression >2sigma(I)
_cod_data_source_file C0DT01074J.TXT
_cod_data_source_block cd20168
_cod_depositor_comments
;
The following automatic conversions were performed:
'_symmetry_cell_setting' value 'Triclinic' changed to 'triclinic'
according to '/home/saulius/struct/CIF-dictionaries/cif_core.dic'
dictionary named 'cif_core.dic' version 2.4.1 from 2010-06-29.

Automatic conversion script
Id: cif_fix_enum 1555 2011-01-17 13:19:09Z saulius 
;
_cod_original_sg_symbol_H-M P-1
_cod_database_code 7014697

loop_
_symmetry_equiv_pos_as_xyz
'x, y, z'
'-x, -y, -z'

loop_
_atom_site_label
_atom_site_type_symbol
_atom_site_fract_x
_atom_site_fract_y
_atom_site_fract_z
_atom_site_U_iso_or_equiv
_atom_site_adp_type
_atom_site_occupancy
_atom_site_symmetry_multiplicity
_atom_site_calc_flag
_atom_site_refinement_flags
_atom_site_disorder_assembly
_atom_site_disorder_group
Ag Ag 0.41365(4) 0.50059(4) 0.17442(4) 0.04233(19) Uani 1 1 d . . .
Br1 Br 0.32775(7) 0.27822(6) 0.17619(7) 0.0633(2) Uani 1 1 d . . .
N1 N 0.4082(4) 0.8114(4) 0.1686(4) 0.0392(8) Uani 1 1 d . . .
N2 N 0.5850(4) 0.7158(4) 0.2337(4) 0.0357(8) Uani 1 1 d . . .
C1 C 0.4746(5) 0.6887(5) 0.1944(5) 0.0368(10) Uani 1 1 d . . .
C2 C 0.4791(5) 0.9136(5) 0.1897(5) 0.0450(11) Uani 1 1 d . . .
H2 H 0.4546 1.0062 0.1778 0.054 Uiso 1 1 calc R . .
C3 C 0.5909(5) 0.8543(5) 0.2308(5) 0.0427(11) Uani 1 1 d . . .
H3 H 0.6587 0.8977 0.2530 0.051 Uiso 1 1 calc R . .
C4 C 0.6913(5) 0.6135(4) 0.2656(5) 0.0376(9) Uani 1 1 d . . .
H4 H 0.6596 0.5248 0.2606 0.045 Uiso 1 1 calc R . .
C5 C 0.8482(5) 0.6375(6) 0.1583(5) 0.0493(12) Uani 1 1 d . . .
H5A H 0.8842 0.7242 0.1610 0.059 Uiso 1 1 calc R . .
H5B H 0.8454 0.6416 0.0664 0.059 Uiso 1 1 calc R . .
C6 C 0.9539(6) 0.5226(6) 0.1879(6) 0.0565(13) Uani 1 1 d . . .
H6A H 0.9243 0.4380 0.1739 0.068 Uiso 1 1 calc R . .
H6B H 1.0545 0.5426 0.1231 0.068 Uiso 1 1 calc R . .
C7 C 0.9529(6) 0.5047(6) 0.3355(6) 0.0573(14) Uani 1 1 d . . .
H7A H 1.0136 0.4253 0.3534 0.069 Uiso 1 1 calc R . .
H7B H 0.9967 0.5840 0.3454 0.069 Uiso 1 1 calc R . .
C8 C 0.7992(6) 0.4873(6) 0.4384(6) 0.0589(14) Uani 1 1 d . . .
H8A H 0.8023 0.4833 0.5302 0.071 Uiso 1 1 calc R . .
H8B H 0.7610 0.4011 0.4370 0.071 Uiso 1 1 calc R . .
C9 C 0.6917(5) 0.6040(5) 0.4100(5) 0.0452(11) Uani 1 1 d . . .
H9A H 0.5916 0.5862 0.4769 0.054 Uiso 1 1 calc R . .
H9B H 0.7239 0.6897 0.4192 0.054 Uiso 1 1 calc R . .
C10 C 0.2867(5) 0.8341(5) 0.1134(5) 0.0441(11) Uani 1 1 d . . .
H10A H 0.2625 0.7476 0.0987 0.053 Uiso 1 1 calc R . .
H10B H 0.3211 0.8945 0.0240 0.053 Uiso 1 1 calc R . .
C11 C 0.1473(5) 0.8945(5) 0.2052(5) 0.0381(10) Uani 1 1 d . . .
C12 C 0.0705(5) 0.9969(5) 0.1490(5) 0.0401(10) Uani 1 1 d . . .
H12 H 0.1114 1.0347 0.0553 0.048 Uiso 1 1 calc R . .
C13 C -0.0682(5) 1.0459(5) 0.2292(5) 0.0383(10) Uani 1 1 d . . .
C14 C -0.1503(5) 1.1500(5) 0.1720(6) 0.0480(12) Uani 1 1 d . . .
H14 H -0.1098 1.1913 0.0793 0.058 Uiso 1 1 calc R . .
C15 C -0.2885(6) 1.1898(6) 0.2522(7) 0.0599(15) Uani 1 1 d . . .
H15 H -0.3429 1.2561 0.2131 0.072 Uiso 1 1 calc R . .
C16 C -0.3492(6) 1.1309(7) 0.3938(7) 0.0641(16) Uani 1 1 d . . .
H16 H -0.4431 1.1593 0.4477 0.077 Uiso 1 1 calc R . .
C17 C -0.2725(6) 1.0336(6) 0.4520(6) 0.0560(14) Uani 1 1 d . . .
H17 H -0.3139 0.9967 0.5458 0.067 Uiso 1 1 calc R . .
C18 C -0.1298(5) 0.9866(5) 0.3727(5) 0.0415(10) Uani 1 1 d . . .
C19 C -0.0491(5) 0.8863(5) 0.4303(5) 0.0457(11) Uani 1 1 d . . .
H19 H -0.0868 0.8502 0.5246 0.055 Uiso 1 1 calc R . .
C20 C 0.0866(5) 0.8399(5) 0.3483(5) 0.0439(11) Uani 1 1 d . . .
H20 H 0.1389 0.7718 0.3877 0.053 Uiso 1 1 calc R . .

loop_
_atom_site_aniso_label
_atom_site_aniso_U_11
_atom_site_aniso_U_22
_atom_site_aniso_U_33
_atom_site_aniso_U_23
_atom_site_aniso_U_13
_atom_site_aniso_U_12
Ag 0.0392(3) 0.0392(3) 0.0514(3) -0.01280(16) -0.01808(18) 0.00450(15)
Br1 0.0641(4) 0.0470(4) 0.0779(4) -0.0195(3) -0.0202(3) 0.0026(3)
N1 0.0329(18) 0.044(2) 0.040(2) -0.0108(17) -0.0121(16) 0.0093(16)
N2 0.0322(18) 0.0325(18) 0.040(2) -0.0068(15) -0.0108(15) 0.0033(14)
C1 0.028(2) 0.039(2) 0.039(2) -0.0038(19) -0.0093(18) 0.0024(17)
C2 0.043(3) 0.035(2) 0.051(3) -0.008(2) -0.011(2) 0.0070(19)
C3 0.038(2) 0.039(2) 0.051(3) -0.011(2) -0.013(2) -0.0003(19)
C4 0.034(2) 0.033(2) 0.049(3) -0.0107(19) -0.019(2) 0.0062(17)
C5 0.040(3) 0.059(3) 0.044(3) -0.012(2) -0.010(2) 0.010(2)
C6 0.041(3) 0.063(3) 0.063(3) -0.020(3) -0.015(2) 0.017(2)
C7 0.050(3) 0.056(3) 0.079(4) -0.021(3) -0.037(3) 0.016(2)
C8 0.059(3) 0.062(3) 0.057(3) -0.006(3) -0.028(3) 0.013(3)
C9 0.041(2) 0.050(3) 0.039(2) -0.004(2) -0.010(2) 0.004(2)
C10 0.036(2) 0.058(3) 0.040(2) -0.010(2) -0.018(2) 0.013(2)
C11 0.035(2) 0.037(2) 0.043(2) -0.0082(19) -0.0146(19) 0.0026(18)
C12 0.036(2) 0.044(2) 0.037(2) -0.0046(19) -0.0113(19) 0.0062(19)
C13 0.032(2) 0.038(2) 0.047(3) -0.0123(19) -0.0141(19) -0.0008(17)
C14 0.040(3) 0.041(3) 0.062(3) -0.012(2) -0.019(2) 0.010(2)
C15 0.044(3) 0.048(3) 0.095(5) -0.026(3) -0.029(3) 0.011(2)
C16 0.039(3) 0.075(4) 0.081(4) -0.041(3) -0.011(3) 0.007(3)
C17 0.038(3) 0.073(4) 0.057(3) -0.032(3) -0.006(2) -0.001(2)
C18 0.032(2) 0.047(3) 0.046(3) -0.018(2) -0.0085(19) -0.0058(19)
C19 0.043(3) 0.057(3) 0.037(2) -0.004(2) -0.014(2) -0.004(2)
C20 0.046(3) 0.044(3) 0.042(3) -0.002(2) -0.019(2) 0.000(2)

loop_
_atom_type_symbol
_atom_type_description
_atom_type_scat_dispersion_real
_atom_type_scat_dispersion_imag
_atom_type_scat_source
C C 0.0033 0.0016 'International Tables Vol C Tables 4.2.6.8 and 6.1.1.4'
H H 0.0000 0.0000 'International Tables Vol C Tables 4.2.6.8 and 6.1.1.4'
N N 0.0061 0.0033 'International Tables Vol C Tables 4.2.6.8 and 6.1.1.4'
Br Br -0.2901 2.4595 'International Tables Vol C Tables 4.2.6.8 and 6.1.1.4'
Ag Ag -0.8971 1.1015 'International Tables Vol C Tables 4.2.6.8 and 6.1.1.4'

loop_
_geom_angle_atom_site_label_1
_geom_angle_atom_site_label_2
_geom_angle_atom_site_label_3
_geom_angle
_geom_angle_site_symmetry_1
_geom_angle_site_symmetry_3
_geom_angle_publ_flag
C1 Ag Br1 174.18(12) . . ?
C1 N1 C2 110.7(4) . . ?
C1 N1 C10 124.8(4) . . ?
C2 N1 C10 124.2(4) . . ?
C1 N2 C3 111.1(4) . . ?
C1 N2 C4 123.9(4) . . ?
C3 N2 C4 124.8(4) . . ?
N2 C1 N1 105.0(4) . . ?
N2 C1 Ag 128.6(3) . . ?
N1 C1 Ag 126.4(3) . . ?
C3 C2 N1 106.9(4) . . ?
C3 C2 H2 126.5 . . ?
N1 C2 H2 126.5 . . ?
C2 C3 N2 106.3(4) . . ?
C2 C3 H3 126.9 . . ?
N2 C3 H3 126.9 . . ?
N2 C4 C9 112.5(4) . . ?
N2 C4 C5 111.5(4) . . ?
C9 C4 C5 111.1(4) . . ?
N2 C4 H4 107.1 . . ?
C9 C4 H4 107.1 . . ?
C5 C4 H4 107.1 . . ?
C4 C5 C6 110.2(4) . . ?
C4 C5 H5A 109.6 . . ?
C6 C5 H5A 109.6 . . ?
C4 C5 H5B 109.6 . . ?
C6 C5 H5B 109.6 . . ?
H5A C5 H5B 108.1 . . ?
C7 C6 C5 111.7(4) . . ?
C7 C6 H6A 109.3 . . ?
C5 C6 H6A 109.3 . . ?
C7 C6 H6B 109.3 . . ?
C5 C6 H6B 109.3 . . ?
H6A C6 H6B 107.9 . . ?
C8 C7 C6 111.4(4) . . ?
C8 C7 H7A 109.3 . . ?
C6 C7 H7A 109.3 . . ?
C8 C7 H7B 109.3 . . ?
C6 C7 H7B 109.3 . . ?
H7A C7 H7B 108.0 . . ?
C7 C8 C9 112.7(5) . . ?
C7 C8 H8A 109.1 . . ?
C9 C8 H8A 109.1 . . ?
C7 C8 H8B 109.1 . . ?
C9 C8 H8B 109.1 . . ?
H8A C8 H8B 107.8 . . ?
C4 C9 C8 109.1(4) . . ?
C4 C9 H9A 109.9 . . ?
C8 C9 H9A 109.9 . . ?
C4 C9 H9B 109.9 . . ?
C8 C9 H9B 109.9 . . ?
H9A C9 H9B 108.3 . . ?
N1 C10 C11 114.1(4) . . ?
N1 C10 H10A 108.7 . . ?
C11 C10 H10A 108.7 . . ?
N1 C10 H10B 108.7 . . ?
C11 C10 H10B 108.7 . . ?
H10A C10 H10B 107.6 . . ?
C12 C11 C20 118.9(4) . . ?
C12 C11 C10 120.1(4) . . ?
C20 C11 C10 120.8(4) . . ?
C11 C12 C13 121.6(4) . . ?
C11 C12 H12 119.2 . . ?
C13 C12 H12 119.2 . . ?
C12 C13 C14 122.3(4) . . ?
C12 C13 C18 118.6(4) . . ?
C14 C13 C18 119.1(4) . . ?
C15 C14 C13 120.4(5) . . ?
C15 C14 H14 119.8 . . ?
C13 C14 H14 119.8 . . ?
C14 C15 C16 120.4(5) . . ?
C14 C15 H15 119.8 . . ?
C16 C15 H15 119.8 . . ?
C17 C16 C15 120.6(5) . . ?
C17 C16 H16 119.7 . . ?
C15 C16 H16 119.7 . . ?
C16 C17 C18 121.3(5) . . ?
C16 C17 H17 119.4 . . ?
C18 C17 H17 119.4 . . ?
C19 C18 C17 122.3(5) . . ?
C19 C18 C13 119.5(4) . . ?
C17 C18 C13 118.2(5) . . ?
C20 C19 C18 120.3(4) . . ?
C20 C19 H19 119.8 . . ?
C18 C19 H19 119.8 . . ?
C19 C20 C11 121.0(4) . . ?
C19 C20 H20 119.5 . . ?
C11 C20 H20 119.5 . . ?

loop_
_geom_bond_atom_site_label_1
_geom_bond_atom_site_label_2
_geom_bond_distance
_geom_bond_site_symmetry_2
_geom_bond_publ_flag
Ag C1 2.090(5) . ?
Ag Br1 2.4331(7) . ?
N1 C1 1.356(6) . ?
N1 C2 1.371(6) . ?
N1 C10 1.462(6) . ?
N2 C1 1.333(6) . ?
N2 C3 1.386(6) . ?
N2 C4 1.458(5) . ?
C2 C3 1.346(7) . ?
C2 H2 0.9300 . ?
C3 H3 0.9300 . ?
C4 C9 1.505(7) . ?
C4 C5 1.525(7) . ?
C4 H4 0.9800 . ?
C5 C6 1.525(7) . ?
C5 H5A 0.9700 . ?
C5 H5B 0.9700 . ?
C6 C7 1.524(8) . ?
C6 H6A 0.9700 . ?
C6 H6B 0.9700 . ?
C7 C8 1.481(8) . ?
C7 H7A 0.9700 . ?
C7 H7B 0.9700 . ?
C8 C9 1.545(7) . ?
C8 H8A 0.9700 . ?
C8 H8B 0.9700 . ?
C9 H9A 0.9700 . ?
C9 H9B 0.9700 . ?
C10 C11 1.500(6) . ?
C10 H10A 0.9700 . ?
C10 H10B 0.9700 . ?
C11 C12 1.370(6) . ?
C11 C20 1.412(6) . ?
C12 C13 1.403(6) . ?
C12 H12 0.9300 . ?
C13 C14 1.418(7) . ?
C13 C18 1.427(7) . ?
C14 C15 1.366(7) . ?
C14 H14 0.9300 . ?
C15 C16 1.409(9) . ?
C15 H15 0.9300 . ?
C16 C17 1.350(9) . ?
C16 H16 0.9300 . ?
C17 C18 1.418(7) . ?
C17 H17 0.9300 . ?
C18 C19 1.389(7) . ?
C19 C20 1.378(7) . ?
C19 H19 0.9300 . ?
C20 H20 0.9300 . ?

loop_
_geom_hbond_atom_site_label_D
_geom_hbond_atom_site_label_H
_geom_hbond_atom_site_label_A
_geom_hbond_distance_DH
_geom_hbond_distance_HA
_geom_hbond_distance_DA
_geom_hbond_angle_DHA
_geom_hbond_site_symmetry_A
C2 H2 Br1 0.93 2.88 3.800(5) 169.9 1_565
C19 H19 Br1 0.93 3.25 4.127(5) 158.6 2_566

loop_
_geom_torsion_atom_site_label_1
_geom_torsion_atom_site_label_2
_geom_torsion_atom_site_label_3
_geom_torsion_atom_site_label_4
_geom_torsion
_geom_torsion_site_symmetry_1
_geom_torsion_site_symmetry_2
_geom_torsion_site_symmetry_3
_geom_torsion_site_symmetry_4
_geom_torsion_publ_flag
C3 N2 C1 N1 -1.0(5) . . . . ?
C4 N2 C1 N1 -176.9(4) . . . . ?
C3 N2 C1 Ag 178.7(3) . . . . ?
C4 N2 C1 Ag 2.8(6) . . . . ?
C2 N1 C1 N2 1.0(5) . . . . ?
C10 N1 C1 N2 175.7(4) . . . . ?
C2 N1 C1 Ag -178.7(3) . . . . ?
C10 N1 C1 Ag -4.0(6) . . . . ?
Br1 Ag C1 N2 85.3(12) . . . . ?
Br1 Ag C1 N1 -95.1(12) . . . . ?
C1 N1 C2 C3 -0.6(5) . . . . ?
C10 N1 C2 C3 -175.4(4) . . . . ?
N1 C2 C3 N2 0.0(5) . . . . ?
C1 N2 C3 C2 0.6(5) . . . . ?
C4 N2 C3 C2 176.5(4) . . . . ?
C1 N2 C4 C9 -122.5(5) . . . . ?
C3 N2 C4 C9 62.2(6) . . . . ?
C1 N2 C4 C5 111.9(5) . . . . ?
C3 N2 C4 C5 -63.4(6) . . . . ?
N2 C4 C5 C6 -175.4(4) . . . . ?
C9 C4 C5 C6 58.2(6) . . . . ?
C4 C5 C6 C7 -54.8(6) . . . . ?
C5 C6 C7 C8 53.4(7) . . . . ?
C6 C7 C8 C9 -54.3(7) . . . . ?
N2 C4 C9 C8 176.3(4) . . . . ?
C5 C4 C9 C8 -57.9(6) . . . . ?
C7 C8 C9 C4 56.7(6) . . . . ?
C1 N1 C10 C11 121.4(5) . . . . ?
C2 N1 C10 C11 -64.6(6) . . . . ?
N1 C10 C11 C12 137.2(5) . . . . ?
N1 C10 C11 C20 -48.0(6) . . . . ?
C20 C11 C12 C13 -1.7(7) . . . . ?
C10 C11 C12 C13 173.2(4) . . . . ?
C11 C12 C13 C14 -178.8(5) . . . . ?
C11 C12 C13 C18 -0.2(7) . . . . ?
C12 C13 C14 C15 176.6(5) . . . . ?
C18 C13 C14 C15 -2.0(7) . . . . ?
C13 C14 C15 C16 2.0(8) . . . . ?
C14 C15 C16 C17 -0.6(9) . . . . ?
C15 C16 C17 C18 -0.7(8) . . . . ?
C16 C17 C18 C19 -179.8(5) . . . . ?
C16 C17 C18 C13 0.6(7) . . . . ?
C12 C13 C18 C19 2.5(6) . . . . ?
C14 C13 C18 C19 -178.9(5) . . . . ?
C12 C13 C18 C17 -177.9(4) . . . . ?
C14 C13 C18 C17 0.8(7) . . . . ?
C17 C18 C19 C20 177.5(5) . . . . ?
C13 C18 C19 C20 -2.9(7) . . . . ?
C18 C19 C20 C11 1.0(7) . . . . ?
C12 C11 C20 C19 1.3(7) . . . . ?
C10 C11 C20 C19 -173.5(5) . . . . ?
